data_7051016
loop_
_publ_author_name
'Steiner, Thomas'
'Schreurs, Antoine M. M.'
'Lutz, Martin'
'Kroon, Jan'

_publ_section_title
;
 Making very short O--H&#x00B7;&#x00B7;&#x00B7;Ph hydrogen bonds: the
 example of tetraphenylborate salts
;
_journal_issue 1
_journal_name_full 'New Journal of Chemistry'
_journal_page_first 174
_journal_paper_doi 10.1039/b004932h
_journal_volume 25
_journal_year 2001
_chemical_formula_sum 'C30 H40 B N O5'
_chemical_formula_weight 505.44
_chemical_name_systematic
;
 triethanolammonium tetraphenylborate dihydrate
;
_space_group_IT_number 2
_symmetry_cell_setting triclinic
_symmetry_space_group_name_Hall '-P 1'
_symmetry_space_group_name_H-M 'P -1'
_atom_sites_solution_hydrogens geom
_atom_sites_solution_primary direct
_atom_sites_solution_secondary difmap
_audit_creation_method SHELXL-97
_cell_angle_alpha 69.066(3)
_cell_angle_beta 70.612(2)
_cell_angle_gamma 61.747(3)
_cell_formula_units_Z 2
_cell_length_a 11.2759(6)
_cell_length_b 11.6163(4)
_cell_length_c 13.0526(6)
_cell_measurement_temperature 125(2)
_cell_volume 1378.77(12)
_computing_structure_refinement 'SHELXL-97 (Sheldrick, 1997)'
_computing_structure_solution 'SHELXS-97 (Sheldrick, 1990)'
_diffrn_ambient_temperature 125(2)
_diffrn_measured_fraction_theta_full 0.996
_diffrn_measured_fraction_theta_max 0.996
_diffrn_measurement_device_type 'Nonius Kappa CCD'
_diffrn_radiation_monochromator graphite
_diffrn_radiation_source 'fine-focus sealed tube'
_diffrn_radiation_type MoK\a
_diffrn_radiation_wavelength 0.71073
_diffrn_reflns_av_R_equivalents 0.0320
_diffrn_reflns_av_sigmaI/netI 0.0305
_diffrn_reflns_limit_h_max 12
_diffrn_reflns_limit_h_min -14
_diffrn_reflns_limit_k_max 15
_diffrn_reflns_limit_k_min -12
_diffrn_reflns_limit_l_max 16
_diffrn_reflns_limit_l_min -16
_diffrn_reflns_number 13145
_diffrn_reflns_theta_full 27.50
_diffrn_reflns_theta_max 27.50
_diffrn_reflns_theta_min 1.70
_exptl_absorpt_coefficient_mu 0.081
_exptl_absorpt_correction_type none
_exptl_crystal_colour colorless
_exptl_crystal_density_diffrn 1.217
_exptl_crystal_density_method 'not measured'
_exptl_crystal_description plate
_exptl_crystal_F_000 544
_exptl_crystal_size_max 0.50
_exptl_crystal_size_mid 0.25
_exptl_crystal_size_min 0.08
_refine_diff_density_max 0.375
_refine_diff_density_min -0.251
_refine_diff_density_rms 0.049
_refine_ls_extinction_method none
_refine_ls_goodness_of_fit_ref 1.054
_refine_ls_hydrogen_treatment mixed
_refine_ls_matrix_type full
_refine_ls_number_parameters 398
_refine_ls_number_reflns 6323
_refine_ls_number_restraints 0
_refine_ls_restrained_S_all 1.054
_refine_ls_R_factor_all 0.0692
_refine_ls_R_factor_gt 0.0509
_refine_ls_shift/su_max 0.000
_refine_ls_shift/su_mean 0.000
_refine_ls_structure_factor_coef Fsqd
_refine_ls_weighting_details 'calc w=1/[\s^2^(Fo^2^)+(0.0400P)^2^+1.1930P] where P=(Fo^2^+2Fc^2^)/3'
_refine_ls_weighting_scheme calc
_refine_ls_wR_factor_gt 0.1121
_refine_ls_wR_factor_ref 0.1246
_reflns_number_gt 5125
_reflns_number_total 6323
_reflns_threshold_expression >2sigma(I)
_cod_data_source_file b004932h.txt
_cod_data_source_block (II)
_cod_original_cell_volume 1378.77(11)
_cod_database_code 7051016

loop_
_symmetry_equiv_pos_as_xyz
'x, y, z'
'-x, -y, -z'

loop_
_atom_site_label
_atom_site_type_symbol
_atom_site_fract_x
_atom_site_fract_y
_atom_site_fract_z
_atom_site_U_iso_or_equiv
_atom_site_adp_type
_atom_site_occupancy
_atom_site_symmetry_multiplicity
_atom_site_calc_flag
_atom_site_refinement_flags
_atom_site_disorder_assembly
_atom_site_disorder_group
B B 0.25691(17) 0.26280(17) 0.24486(14) 0.0141(3) Uani 1 1 d . . .
C11 C 0.30484(15) 0.10042(15) 0.30334(12) 0.0151(3) Uani 1 1 d . . .
C21 C 0.25697(17) 0.02158(16) 0.28003(13) 0.0189(3) Uani 1 1 d . . .
H21 H 0.1916 0.0651 0.2330 0.019(5) Uiso 1 1 calc R . .
C31 C 0.30164(17) -0.11721(17) 0.32314(14) 0.0209(3) Uani 1 1 d . . .
H31 H 0.2678 -0.1664 0.3043 0.031(5) Uiso 1 1 calc R . .
C41 C 0.39556(18) -0.18382(17) 0.39365(14) 0.0224(3) Uani 1 1 d . . .
H41 H 0.4263 -0.2784 0.4233 0.022(5) Uiso 1 1 calc R . .
C51 C 0.44393(17) -0.11029(17) 0.42024(14) 0.0208(3) Uani 1 1 d . . .
H51 H 0.5076 -0.1544 0.4689 0.028(5) Uiso 1 1 calc R . .
C61 C 0.39891(16) 0.02862(16) 0.37541(13) 0.0171(3) Uani 1 1 d . . .
H61 H 0.4336 0.0768 0.3946 0.014(4) Uiso 1 1 calc R . .
C12 C 0.29188(16) 0.33298(15) 0.31479(12) 0.0147(3) Uani 1 1 d . . .
C22 C 0.42303(17) 0.33151(16) 0.29418(13) 0.0183(3) Uani 1 1 d . . .
H22 H 0.4925 0.2894 0.2380 0.018(5) Uiso 1 1 calc R . .
C32 C 0.45582(17) 0.38903(17) 0.35243(14) 0.0205(3) Uani 1 1 d . . .
H32 H 0.5457 0.3863 0.3350 0.030(5) Uiso 1 1 calc R . .
C42 C 0.35748(18) 0.45011(16) 0.43575(14) 0.0211(3) Uani 1 1 d . . .
H42 H 0.3788 0.4906 0.4750 0.023(5) Uiso 1 1 calc R . .
C52 C 0.22745(18) 0.45107(16) 0.46090(14) 0.0210(3) Uani 1 1 d . . .
H52 H 0.1596 0.4907 0.5189 0.025(5) Uiso 1 1 calc R . .
C62 C 0.19610(16) 0.39379(16) 0.40093(13) 0.0177(3) Uani 1 1 d . . .
H62 H 0.1062 0.3962 0.4193 0.027(5) Uiso 1 1 calc R . .
C13 C 0.34019(15) 0.28602(15) 0.11344(12) 0.0145(3) Uani 1 1 d . . .
C23 C 0.35146(16) 0.40960(16) 0.05493(13) 0.0175(3) Uani 1 1 d . . .
H23 H 0.3118 0.4794 0.0931 0.022(5) Uiso 1 1 calc R . .
C33 C 0.41836(17) 0.43386(17) -0.05667(13) 0.0201(3) Uani 1 1 d . . .
H33 H 0.4223 0.5193 -0.0932 0.022(5) Uiso 1 1 calc R . .
C43 C 0.47925(17) 0.33329(17) -0.11443(13) 0.0202(3) Uani 1 1 d . . .
H43 H 0.5260 0.3487 -0.1901 0.030(5) Uiso 1 1 calc R . .
C53 C 0.47064(17) 0.20981(17) -0.05967(14) 0.0206(3) Uani 1 1 d . . .
H53 H 0.5119 0.1400 -0.0980 0.024(5) Uiso 1 1 calc R . .
C63 C 0.40156(16) 0.18776(16) 0.05165(13) 0.0181(3) Uani 1 1 d . . .
H63 H 0.3959 0.1029 0.0869 0.020(5) Uiso 1 1 calc R . .
C14 C 0.08999(15) 0.33312(15) 0.24857(13) 0.0149(3) Uani 1 1 d . . .
C24 C 0.02710(16) 0.44319(16) 0.16507(13) 0.0178(3) Uani 1 1 d . . .
H24 H 0.0834 0.4775 0.1016 0.026(5) Uiso 1 1 calc R . .
C34 C -0.11519(17) 0.50395(17) 0.17210(15) 0.0216(3) Uani 1 1 d . . .
H34 H -0.1534 0.5768 0.1132 0.027(5) Uiso 1 1 calc R . .
C44 C -0.20070(17) 0.45837(17) 0.26455(15) 0.0235(4) Uani 1 1 d . . .
H44 H -0.2975 0.5006 0.2702 0.028(5) Uiso 1 1 calc R . .
C54 C -0.14294(17) 0.34995(17) 0.34895(14) 0.0209(3) Uani 1 1 d . . .
H54 H -0.2003 0.3173 0.4126 0.026(5) Uiso 1 1 calc R . .
C64 C -0.00109(16) 0.28919(16) 0.34012(13) 0.0184(3) Uani 1 1 d . . .
H64 H 0.0361 0.2147 0.3985 0.023(5) Uiso 1 1 calc R . .
N N 0.12006(14) 0.14654(14) 0.71827(13) 0.0206(3) Uani 1 1 d . . .
H10 H 0.096(2) 0.100(2) 0.7847(18) 0.024(5) Uiso 1 1 d . . .
O1 O 0.20545(16) 0.08503(18) 0.92022(12) 0.0385(4) Uani 1 1 d . . .
H1 H 0.225(3) 0.001(3) 0.945(2) 0.052(8) Uiso 1 1 d . . .
O2 O 0.17555(14) -0.13125(14) 0.78588(11) 0.0305(3) Uani 1 1 d . . .
H2 H 0.110(3) -0.159(3) 0.823(2) 0.046(7) Uiso 1 1 d . . .
O3 O -0.12708(14) 0.16220(14) 0.84876(12) 0.0345(3) Uani 1 1 d . . .
H3 H -0.142(3) 0.183(3) 0.921(2) 0.059(8) Uiso 1 1 d . . .
C15 C 0.1949(2) 0.2157(2) 0.73311(16) 0.0295(4) Uani 1 1 d . . .
H15A H 0.2507 0.2432 0.6601 0.037(6) Uiso 1 1 calc R . .
H15B H 0.1273 0.2979 0.7591 0.045(7) Uiso 1 1 calc R . .
C25 C 0.2866(2) 0.1255(2) 0.81598(16) 0.0343(5) Uani 1 1 d . . .
H25A H 0.3579 0.0453 0.7886 0.041(6) Uiso 1 1 calc R . .
H25B H 0.3330 0.1740 0.8257 0.050(7) Uiso 1 1 calc R . .
C35 C 0.20842(18) 0.05121(18) 0.64306(15) 0.0244(4) Uani 1 1 d . . .
H35A H 0.3054 0.0128 0.6504 0.031(5) Uiso 1 1 calc R . .
H35B H 0.2028 0.1007 0.5642 0.031(6) Uiso 1 1 calc R . .
C45 C 0.1611(2) -0.06121(19) 0.67411(15) 0.0273(4) Uani 1 1 d . . .
H45A H 0.0640 -0.0237 0.6676 0.033(6) Uiso 1 1 calc R . .
H45B H 0.2178 -0.1228 0.6236 0.031(5) Uiso 1 1 calc R . .
C55 C -0.01146(19) 0.24809(19) 0.67868(16) 0.0299(4) Uani 1 1 d . . .
H55A H -0.0381 0.2092 0.6381 0.044(7) Uiso 1 1 calc R . .
H55B H 0.0019 0.3293 0.6269 0.041(6) Uiso 1 1 calc R . .
C65 C -0.12317(19) 0.28574(19) 0.77923(16) 0.0303(4) Uani 1 1 d . . .
H65A H -0.1005 0.3300 0.8180 0.036(6) Uiso 1 1 calc R . .
H65B H -0.2126 0.3474 0.7566 0.038(6) Uiso 1 1 calc R . .
OW1 O 0.00500(17) 0.22727(17) 0.07497(14) 0.0396(4) Uani 1 1 d . . .
H1W1 H 0.074(3) 0.188(3) 0.029(2) 0.050(8) Uiso 1 1 d . . .
H2W1 H 0.023(3) 0.278(3) 0.090(3) 0.078(11) Uiso 1 1 d . . .
OW2 O 0.69828(15) 0.18664(16) 0.04981(12) 0.0356(3) Uani 1 1 d . . .
H1W2 H 0.728(4) 0.186(4) 0.115(3) 0.101(12) Uiso 1 1 d . . .
H2W2 H 0.602(4) 0.245(4) 0.050(3) 0.116(14) Uiso 1 1 d . . .

loop_
_atom_site_aniso_label
_atom_site_aniso_U_11
_atom_site_aniso_U_22
_atom_site_aniso_U_33
_atom_site_aniso_U_23
_atom_site_aniso_U_13
_atom_site_aniso_U_12
B 0.0131(8) 0.0142(8) 0.0147(8) -0.0045(6) -0.0016(6) -0.0053(6)
C11 0.0139(7) 0.0164(7) 0.0137(7) -0.0051(6) 0.0024(5) -0.0074(6)
C21 0.0181(8) 0.0205(8) 0.0193(8) -0.0044(6) -0.0034(6) -0.0091(6)
C31 0.0219(8) 0.0211(8) 0.0237(8) -0.0077(7) 0.0004(6) -0.0132(7)
C41 0.0234(8) 0.0159(8) 0.0224(8) -0.0020(6) 0.0003(7) -0.0084(7)
C51 0.0193(8) 0.0202(8) 0.0192(8) -0.0027(6) -0.0034(6) -0.0068(7)
C61 0.0169(7) 0.0192(8) 0.0164(7) -0.0057(6) 0.0001(6) -0.0094(6)
C12 0.0175(7) 0.0124(7) 0.0134(7) -0.0006(5) -0.0036(6) -0.0070(6)
C22 0.0184(8) 0.0200(8) 0.0163(7) -0.0034(6) -0.0026(6) -0.0088(6)
C32 0.0208(8) 0.0221(8) 0.0221(8) 0.0005(6) -0.0077(6) -0.0134(7)
C42 0.0304(9) 0.0165(8) 0.0230(8) -0.0026(6) -0.0119(7) -0.0118(7)
C52 0.0244(9) 0.0186(8) 0.0193(8) -0.0075(6) -0.0042(6) -0.0059(7)
C62 0.0169(8) 0.0178(7) 0.0192(8) -0.0053(6) -0.0026(6) -0.0076(6)
C13 0.0119(7) 0.0171(7) 0.0156(7) -0.0041(6) -0.0037(6) -0.0059(6)
C23 0.0181(8) 0.0184(8) 0.0172(7) -0.0070(6) -0.0021(6) -0.0073(6)
C33 0.0213(8) 0.0210(8) 0.0179(8) -0.0010(6) -0.0034(6) -0.0113(7)
C43 0.0175(8) 0.0278(9) 0.0139(7) -0.0050(6) -0.0016(6) -0.0090(7)
C53 0.0206(8) 0.0234(8) 0.0189(8) -0.0113(6) -0.0022(6) -0.0065(7)
C63 0.0203(8) 0.0166(7) 0.0186(8) -0.0043(6) -0.0035(6) -0.0084(6)
C14 0.0147(7) 0.0154(7) 0.0175(7) -0.0083(6) -0.0015(6) -0.0064(6)
C24 0.0180(8) 0.0170(7) 0.0208(8) -0.0068(6) -0.0027(6) -0.0080(6)
C34 0.0204(8) 0.0186(8) 0.0279(9) -0.0071(7) -0.0108(7) -0.0046(7)
C44 0.0148(8) 0.0248(9) 0.0361(10) -0.0151(7) -0.0048(7) -0.0065(7)
C54 0.0182(8) 0.0256(8) 0.0253(8) -0.0132(7) 0.0019(6) -0.0128(7)
C64 0.0189(8) 0.0208(8) 0.0184(8) -0.0073(6) -0.0026(6) -0.0092(7)
N 0.0194(7) 0.0214(7) 0.0225(7) -0.0085(6) -0.0001(6) -0.0099(6)
O1 0.0401(8) 0.0482(10) 0.0265(7) -0.0161(7) 0.0010(6) -0.0173(7)
O2 0.0317(7) 0.0346(7) 0.0317(7) -0.0053(6) -0.0077(6) -0.0194(6)
O3 0.0322(7) 0.0315(7) 0.0309(7) -0.0053(6) 0.0040(6) -0.0142(6)
C15 0.0298(10) 0.0324(10) 0.0352(10) -0.0142(8) 0.0014(8) -0.0203(8)
C25 0.0307(10) 0.0527(13) 0.0307(10) -0.0179(9) 0.0004(8) -0.0243(10)
C35 0.0214(9) 0.0305(9) 0.0232(9) -0.0136(7) 0.0026(7) -0.0114(7)
C45 0.0296(9) 0.0326(10) 0.0273(9) -0.0151(8) -0.0009(7) -0.0158(8)
C55 0.0229(9) 0.0297(10) 0.0301(10) -0.0046(8) -0.0034(7) -0.0082(8)
C65 0.0225(9) 0.0241(9) 0.0354(10) -0.0065(8) 0.0007(8) -0.0070(7)
OW1 0.0466(9) 0.0422(9) 0.0405(9) -0.0238(7) 0.0085(7) -0.0275(8)
OW2 0.0225(7) 0.0504(9) 0.0275(7) -0.0115(6) -0.0049(6) -0.0083(7)

loop_
_atom_type_symbol
_atom_type_description
_atom_type_scat_dispersion_real
_atom_type_scat_dispersion_imag
_atom_type_scat_source
C C 0.0033 0.0016 'International Tables Vol C Tables 4.2.6.8 and 6.1.1.4'
H H 0.0000 0.0000 'International Tables Vol C Tables 4.2.6.8 and 6.1.1.4'
O O 0.0106 0.0060 'International Tables Vol C Tables 4.2.6.8 and 6.1.1.4'
N N 0.0061 0.0033 'International Tables Vol C Tables 4.2.6.8 and 6.1.1.4'
B B 0.0013 0.0007 'International Tables Vol C Tables 4.2.6.8 and 6.1.1.4'

loop_
_geom_angle_atom_site_label_1
_geom_angle_atom_site_label_2
_geom_angle_atom_site_label_3
_geom_angle
_geom_angle_site_symmetry_1
_geom_angle_site_symmetry_3
_geom_angle_publ_flag
C11 B C14 109.55(12) . . ?
C11 B C12 109.33(12) . . ?
C14 B C12 109.04(12) . . ?
C11 B C13 109.74(12) . . ?
C14 B C13 109.61(12) . . ?
C12 B C13 109.55(12) . . ?
C61 C11 C21 114.87(14) . . ?
C61 C11 B 123.63(13) . . ?
C21 C11 B 121.45(14) . . ?
C31 C21 C11 122.78(15) . . ?
C41 C31 C21 120.15(15) . . ?
C51 C41 C31 119.12(15) . . ?
C41 C51 C61 119.92(15) . . ?
C51 C61 C11 123.15(15) . . ?
C62 C12 C22 115.05(14) . . ?
C62 C12 B 123.20(13) . . ?
C22 C12 B 121.71(13) . . ?
C32 C22 C12 122.98(15) . . ?
C42 C32 C22 120.13(15) . . ?
C32 C42 C52 118.91(15) . . ?
C42 C52 C62 120.14(15) . . ?
C52 C62 C12 122.76(15) . . ?
C63 C13 C23 115.28(14) . . ?
C63 C13 B 123.52(13) . . ?
C23 C13 B 121.20(13) . . ?
C33 C23 C13 122.82(15) . . ?
C43 C33 C23 120.09(15) . . ?
C53 C43 C33 118.89(15) . . ?
C43 C53 C63 120.31(15) . . ?
C53 C63 C13 122.60(15) . . ?
C24 C14 C64 115.08(14) . . ?
C24 C14 B 123.59(13) . . ?
C64 C14 B 121.27(14) . . ?
C34 C24 C14 122.47(15) . . ?
C44 C34 C24 120.33(16) . . ?
C34 C44 C54 119.09(15) . . ?
C44 C54 C64 119.98(15) . . ?
C54 C64 C14 123.04(15) . . ?
C15 N C35 112.68(13) . . ?
C15 N C55 110.78(14) . . ?
C35 N C55 111.71(14) . . ?
C25 C15 N 111.46(16) . . ?
O1 C25 C15 108.80(16) . . ?
N C35 C45 110.18(14) . . ?
O2 C45 C35 107.29(14) . . ?
N C55 C65 108.85(15) . . ?
O3 C65 C55 104.54(15) . . ?

loop_
_geom_bond_atom_site_label_1
_geom_bond_atom_site_label_2
_geom_bond_distance
_geom_bond_site_symmetry_2
_geom_bond_publ_flag
B C11 1.647(2) . ?
B C14 1.651(2) . ?
B C12 1.652(2) . ?
B C13 1.654(2) . ?
C11 C61 1.403(2) . ?
C11 C21 1.414(2) . ?
C21 C31 1.393(2) . ?
C31 C41 1.389(2) . ?
C41 C51 1.388(2) . ?
C51 C61 1.397(2) . ?
C12 C62 1.403(2) . ?
C12 C22 1.405(2) . ?
C22 C32 1.395(2) . ?
C32 C42 1.386(2) . ?
C42 C52 1.388(2) . ?
C52 C62 1.400(2) . ?
C13 C63 1.404(2) . ?
C13 C23 1.409(2) . ?
C23 C33 1.396(2) . ?
C33 C43 1.390(2) . ?
C43 C53 1.390(2) . ?
C53 C63 1.398(2) . ?
C14 C24 1.409(2) . ?
C14 C64 1.410(2) . ?
C24 C34 1.399(2) . ?
C34 C44 1.386(2) . ?
C44 C54 1.390(3) . ?
C54 C64 1.392(2) . ?
N C15 1.502(2) . ?
N C35 1.505(2) . ?
N C55 1.508(2) . ?
O1 C25 1.426(2) . ?
O2 C45 1.415(2) . ?
O3 C65 1.410(2) . ?
C15 C25 1.498(3) . ?
C35 C45 1.514(2) . ?
C55 C65 1.514(3) . ?

loop_
_geom_hbond_atom_site_label_D
_geom_hbond_atom_site_label_H
_geom_hbond_atom_site_label_A
_geom_hbond_distance_DH
_geom_hbond_distance_HA
_geom_hbond_distance_DA
_geom_hbond_angle_DHA
_geom_hbond_site_symmetry_A
N H10 O1 0.88(2) 2.39(2) 2.841(2) 112.3(16) .
N H10 O2 0.88(2) 2.39(2) 2.829(2) 111.5(16) .
N H10 O3 0.88(2) 2.21(2) 2.700(2) 115.4(16) .
O1 H1 OW2 0.85(3) 1.91(3) 2.729(2) 161(3) 2_656
O2 H2 OW1 0.88(3) 1.77(3) 2.633(2) 167(2) 2_556
O3 H3 OW2 0.99(3) 2.01(3) 2.723(2) 127(2) 1_456
OW1 H1W1 O1 0.84(3) 1.95(3) 2.782(2) 168(3) 1_554
OW1 H2W1 C14 0.81(4) 2.77(4) 3.480(2) 147(3) .
OW1 H2W1 C24 0.81(4) 2.46(4) 3.260(2) 167(3) .
OW1 H2W1 C34 0.81(4) 2.73(4) 3.379(2) 138(3) .
OW1 H2W1 C44 0.81(4) 3.24(3) 3.708(2) 119(3) .
OW1 H2W1 C54 0.81(4) 3.45(3) 3.877(2) 116(3) .
OW1 H2W1 C64 0.81(4) 3.22(3) 3.751(2) 125(3) .
OW2 H1W2 O2 1.01(4) 1.72(4) 2.685(2) 159(3) 2_656
OW2 H2W2 C13 0.97(4) 2.64(4) 3.517(2) 151(3) .
OW2 H2W2 C23 0.97(4) 2.55(4) 3.517(2) 177(3) .
OW2 H2W2 C33 0.97(4) 2.54(4) 3.409(2) 148(3) .
OW2 H2W2 C43 0.97(4) 2.58(4) 3.243(2) 126(3) .
OW2 H2W2 C53 0.97(4) 2.62(4) 3.195(2) 119(3) .
OW2 H2W2 C63 0.97(4) 2.64(4) 3.332(2) 129(3) .

loop_
_cod_related_entry_id
_cod_related_entry_database
_cod_related_entry_code
1 ChemSpider 21142418
